data_7019553
loop_
_publ_author_name
'Smith, Patrick W.'
'Moore, Curtis E.'
'Rheingold, Arnold L.'
'Figueroa, Joshua S.'

_publ_section_title
;
 Coordination and structural properties of encumbering
 6-mesityl-2-picolinate complexes.
;
_journal_issue 26
_journal_name_full 'Dalton transactions (Cambridge, England : 2003)'
_journal_page_first 8031
_journal_page_last 8038
_journal_paper_doi 10.1039/c2dt30585b
_journal_volume 41
_journal_year 2012
_chemical_formula_moiety 'C45 H42 N3 O6 V, C4 H8 O'
_chemical_formula_sum 'C49 H50 N3 O7 V'
_chemical_formula_weight 843.86
_chemical_name_common V(Mes_pic)3
_chemical_name_systematic 'tris-(6-mesityl-2-picolinate) vanadium(III)'
_space_group_IT_number 14
_symmetry_cell_setting monoclinic
_symmetry_space_group_name_Hall '-P 2yn'
_symmetry_space_group_name_H-M 'P 1 21/n 1'
_atom_sites_solution_hydrogens geom
_atom_sites_solution_primary direct
_atom_sites_solution_secondary difmap
_audit_creation_method SHELXL-97
_cell_angle_alpha 90.00
_cell_angle_beta 96.980(7)
_cell_angle_gamma 90.00
_cell_formula_units_Z 4
_cell_length_a 11.7453(16)
_cell_length_b 12.1951(15)
_cell_length_c 29.336(4)
_cell_measurement_reflns_used 3782
_cell_measurement_temperature 100(2)
_cell_measurement_theta_max 24.97
_cell_measurement_theta_min 2.42
_cell_volume 4170.8(10)
_computing_cell_refinement 'Bruker SAINT'
_computing_data_collection 'Bruker APEX2'
_computing_data_reduction 'Bruker SAINT'
_computing_molecular_graphics 'Bruker SHELXTL'
_computing_publication_material 'Bruker SHELXTL'
_computing_structure_refinement 'SHELXL-97 (Sheldrick, 2008)'
_computing_structure_solution 'SHELXS-97 (Sheldrick, 2008)'
_diffrn_ambient_temperature 100(2)
_diffrn_measured_fraction_theta_full 0.997
_diffrn_measured_fraction_theta_max 0.993
_diffrn_measurement_device_type 'Bruker APEX-II CCD'
_diffrn_measurement_method '\f and \w scans'
_diffrn_radiation_monochromator graphite
_diffrn_radiation_source 'fine-focus sealed tube'
_diffrn_radiation_type MoK\a
_diffrn_radiation_wavelength 0.71073
_diffrn_reflns_av_R_equivalents 0.1265
_diffrn_reflns_av_sigmaI/netI 0.1663
_diffrn_reflns_limit_h_max 14
_diffrn_reflns_limit_h_min -14
_diffrn_reflns_limit_k_max 14
_diffrn_reflns_limit_k_min -11
_diffrn_reflns_limit_l_max 35
_diffrn_reflns_limit_l_min -35
_diffrn_reflns_number 25203
_diffrn_reflns_theta_full 25.00
_diffrn_reflns_theta_max 25.82
_diffrn_reflns_theta_min 2.18
_exptl_absorpt_coefficient_mu 0.295
_exptl_absorpt_correction_T_max 0.9854
_exptl_absorpt_correction_T_min 0.9682
_exptl_absorpt_correction_type multi-scan
_exptl_absorpt_process_details SADABS
_exptl_crystal_colour Blue
_exptl_crystal_density_diffrn 1.344
_exptl_crystal_density_meas ?
_exptl_crystal_density_method 'not measured'
_exptl_crystal_description Block
_exptl_crystal_F_000 1776
_exptl_crystal_size_max 0.11
_exptl_crystal_size_mid 0.08
_exptl_crystal_size_min 0.05
_refine_diff_density_max 0.396
_refine_diff_density_min -0.425
_refine_diff_density_rms 0.076
_refine_ls_extinction_coef 'not measured'
_refine_ls_extinction_method none
_refine_ls_goodness_of_fit_ref 1.022
_refine_ls_hydrogen_treatment constr
_refine_ls_matrix_type full
_refine_ls_number_parameters 550
_refine_ls_number_reflns 7987
_refine_ls_number_restraints 0
_refine_ls_restrained_S_all 1.022
_refine_ls_R_factor_all 0.1537
_refine_ls_R_factor_gt 0.0620
_refine_ls_shift/su_max 0.001
_refine_ls_shift/su_mean 0.000
_refine_ls_structure_factor_coef Fsqd
_refine_ls_weighting_details 'calc w=1/[\s^2^(Fo^2^)+(0.0120P)^2^+0.0000P] where P=(Fo^2^+2Fc^2^)/3'
_refine_ls_weighting_scheme calc
_refine_ls_wR_factor_gt 0.0931
_refine_ls_wR_factor_ref 0.1140
_reflns_number_gt 4121
_reflns_number_total 7987
_reflns_threshold_expression >2sigma(I)
_cod_data_source_file c2dt30585b.txt
_cod_data_source_block jfig574
_cod_depositor_comments
;
The following automatic conversions were performed:

'_symmetry_cell_setting' value 'Monoclinic' changed to 'monoclinic'
according to /home/saulius/struct/CIF-dictionaries/cif_core.dic
dictionary named 'cif_core.dic' version 2.4.1 from 2010-06-29.

Automatic conversion script
Id: cif_fix_values 1891 2012-01-12 08:04:46Z andrius 

The following automatic conversions were performed:

'_exptl_crystal_density_meas' value 'not measured' was changed to '?'
- the value is perceived as not measured.

Automatic conversion script
Id: cif_fix_values 3008 2015-01-20 13:52:24Z robertas 
;
_cod_original_cell_volume 4170.9(9)
_cod_original_sg_symbol_H-M P2(1)/n
_cod_database_code 7019553

loop_
_symmetry_equiv_pos_as_xyz
'x, y, z'
'-x+1/2, y+1/2, -z+1/2'
'-x, -y, -z'
'x-1/2, -y-1/2, z-1/2'

loop_
_atom_site_label
_atom_site_type_symbol
_atom_site_fract_x
_atom_site_fract_y
_atom_site_fract_z
_atom_site_U_iso_or_equiv
_atom_site_adp_type
_atom_site_occupancy
_atom_site_symmetry_multiplicity
_atom_site_calc_flag
_atom_site_refinement_flags
V1 V 0.80117(5) 0.49990(5) 0.599342(18) 0.01661(16) Uani 1 1 d .
O1 O 0.8764(2) 0.63540(19) 0.59006(8) 0.0202(6) Uani 1 1 d .
O2 O 0.8502(2) 0.8049(2) 0.56102(8) 0.0259(7) Uani 1 1 d .
O3 O 0.7433(2) 0.45476(18) 0.53865(7) 0.0173(6) Uani 1 1 d .
O4 O 0.7785(2) 0.3662(2) 0.47517(8) 0.0273(7) Uani 1 1 d .
O5 O 0.7481(2) 0.36160(18) 0.63128(7) 0.0184(6) Uani 1 1 d .
O6 O 0.8222(2) 0.5012(2) 0.66982(7) 0.0190(6) Uani 1 1 d .
N1 N 0.6558(3) 0.6091(2) 0.59597(9) 0.0155(7) Uani 1 1 d .
N2 N 0.9505(3) 0.4185(2) 0.58003(9) 0.0159(7) Uani 1 1 d .
N3 N 0.7678(3) 0.4146(2) 0.75069(9) 0.0184(7) Uani 1 1 d .
C1 C 0.8133(3) 0.7212(3) 0.57639(11) 0.0199(9) Uani 1 1 d .
C2 C 0.6874(3) 0.7072(3) 0.57959(11) 0.0161(9) Uani 1 1 d .
C3 C 0.6108(3) 0.7897(3) 0.56644(11) 0.0207(9) Uani 1 1 d .
H3 H 0.6365 0.8575 0.5555 0.025 Uiso 1 1 calc R
C4 C 0.4964(3) 0.7723(3) 0.56934(12) 0.0245(10) Uani 1 1 d .
H4 H 0.4411 0.8271 0.5598 0.029 Uiso 1 1 calc R
C5 C 0.4638(3) 0.6741(3) 0.58638(11) 0.0220(9) Uani 1 1 d .
H5 H 0.3850 0.6609 0.5885 0.026 Uiso 1 1 calc R
C6 C 0.5443(3) 0.5930(3) 0.60060(11) 0.0156(9) Uani 1 1 d .
C7 C 0.5075(3) 0.4906(3) 0.62174(11) 0.0162(8) Uani 1 1 d .
C8 C 0.5041(3) 0.4899(3) 0.66919(11) 0.0199(9) Uani 1 1 d .
C9 C 0.4651(3) 0.3955(3) 0.68909(12) 0.0219(9) Uani 1 1 d .
H9 H 0.4615 0.3944 0.7213 0.026 Uiso 1 1 calc R
C10 C 0.4316(3) 0.3040(3) 0.66370(13) 0.0237(10) Uani 1 1 d .
C11 C 0.4345(3) 0.3076(3) 0.61689(12) 0.0222(9) Uani 1 1 d .
H11 H 0.4111 0.2448 0.5990 0.027 Uiso 1 1 calc R
C12 C 0.4707(3) 0.4002(3) 0.59495(11) 0.0165(9) Uani 1 1 d .
C13 C 0.5380(4) 0.5879(3) 0.69872(12) 0.0304(10) Uani 1 1 d .
H13A H 0.6131 0.6144 0.6922 0.046 Uiso 1 1 calc R
H13B H 0.5422 0.5671 0.7312 0.046 Uiso 1 1 calc R
H13C H 0.4808 0.6460 0.6920 0.046 Uiso 1 1 calc R
C14 C 0.3889(3) 0.2030(3) 0.68583(13) 0.0348(11) Uani 1 1 d .
H14A H 0.4466 0.1785 0.7107 0.052 Uiso 1 1 calc R
H14B H 0.3750 0.1446 0.6628 0.052 Uiso 1 1 calc R
H14C H 0.3173 0.2200 0.6984 0.052 Uiso 1 1 calc R
C15 C 0.4643(3) 0.4033(3) 0.54356(11) 0.0232(9) Uani 1 1 d .
H15A H 0.4093 0.4596 0.5314 0.035 Uiso 1 1 calc R
H15B H 0.4394 0.3317 0.5309 0.035 Uiso 1 1 calc R
H15C H 0.5402 0.4207 0.5348 0.035 Uiso 1 1 calc R
C16 C 0.8093(3) 0.4008(3) 0.51331(12) 0.0191(9) Uani 1 1 d .
C17 C 0.9311(3) 0.3865(3) 0.53526(11) 0.0169(9) Uani 1 1 d .
C18 C 1.0137(3) 0.3477(3) 0.51090(12) 0.0201(9) Uani 1 1 d .
H18 H 0.9953 0.3244 0.4800 0.024 Uiso 1 1 calc R
C19 C 1.1251(3) 0.3430(3) 0.53216(12) 0.0247(10) Uani 1 1 d .
H19 H 1.1854 0.3187 0.5158 0.030 Uiso 1 1 calc R
C20 C 1.1470(3) 0.3739(3) 0.57706(12) 0.0256(10) Uani 1 1 d .
H20 H 1.2233 0.3714 0.5921 0.031 Uiso 1 1 calc R
C21 C 1.0581(3) 0.4093(3) 0.60119(11) 0.0186(9) Uani 1 1 d .
C22 C 1.0884(3) 0.4296(3) 0.65149(12) 0.0214(9) Uani 1 1 d .
C23 C 1.1447(3) 0.5259(3) 0.66658(12) 0.0236(10) Uani 1 1 d .
C24 C 1.1938(3) 0.5315(3) 0.71211(12) 0.0305(11) Uani 1 1 d .
H24 H 1.2310 0.5973 0.7230 0.037 Uiso 1 1 calc R
C25 C 1.1902(3) 0.4446(4) 0.74190(13) 0.0319(11) Uani 1 1 d .
C26 C 1.1289(3) 0.3527(3) 0.72652(12) 0.0304(11) Uani 1 1 d .
H26 H 1.1208 0.2946 0.7475 0.036 Uiso 1 1 calc R
C27 C 1.0782(3) 0.3423(3) 0.68129(12) 0.0229(9) Uani 1 1 d .
C28 C 1.1553(4) 0.6219(3) 0.63508(13) 0.0351(11) Uani 1 1 d .
H28A H 1.0801 0.6564 0.6275 0.053 Uiso 1 1 calc R
H28B H 1.1835 0.5963 0.6068 0.053 Uiso 1 1 calc R
H28C H 1.2093 0.6753 0.6504 0.053 Uiso 1 1 calc R
C29 C 1.2554(4) 0.4474(4) 0.78980(12) 0.0487(14) Uani 1 1 d .
H29A H 1.2934 0.5186 0.7950 0.073 Uiso 1 1 calc R
H29B H 1.3130 0.3889 0.7928 0.073 Uiso 1 1 calc R
H29C H 1.2017 0.4364 0.8125 0.073 Uiso 1 1 calc R
C30 C 1.0209(3) 0.2359(3) 0.66524(13) 0.0326(11) Uani 1 1 d .
H30A H 1.0680 0.1980 0.6448 0.049 Uiso 1 1 calc R
H30B H 0.9451 0.2514 0.6487 0.049 Uiso 1 1 calc R
H30C H 1.0126 0.1894 0.6919 0.049 Uiso 1 1 calc R
C31 C 0.7762(3) 0.4070(3) 0.67012(12) 0.0165(9) Uani 1 1 d .
C32 C 0.7523(3) 0.3515(3) 0.71295(11) 0.0167(9) Uani 1 1 d .
C33 C 0.7152(3) 0.2439(3) 0.71184(12) 0.0203(9) Uani 1 1 d .
H33 H 0.7072 0.2032 0.6840 0.024 Uiso 1 1 calc R
C34 C 0.6902(3) 0.1978(3) 0.75210(12) 0.0226(10) Uani 1 1 d .
H34 H 0.6655 0.1237 0.7530 0.027 Uiso 1 1 calc R
C35 C 0.7019(3) 0.2618(3) 0.79134(12) 0.0209(9) Uani 1 1 d .
H35 H 0.6826 0.2324 0.8194 0.025 Uiso 1 1 calc R
C36 C 0.7418(3) 0.3691(3) 0.78988(12) 0.0177(9) Uani 1 1 d .
C37 C 0.7636(3) 0.4405(3) 0.83141(11) 0.0168(9) Uani 1 1 d .
C38 C 0.8773(3) 0.4709(3) 0.84686(11) 0.0201(9) Uani 1 1 d .
C39 C 0.8979(3) 0.5405(3) 0.88418(11) 0.0211(9) Uani 1 1 d .
H39 H 0.9746 0.5617 0.8944 0.025 Uiso 1 1 calc R
C40 C 0.8103(4) 0.5803(3) 0.90711(11) 0.0238(10) Uani 1 1 d .
C41 C 0.6996(3) 0.5472(3) 0.89169(11) 0.0244(10) Uani 1 1 d .
H41 H 0.6384 0.5735 0.9071 0.029 Uiso 1 1 calc R
C42 C 0.6746(3) 0.4768(3) 0.85453(11) 0.0207(9) Uani 1 1 d .
C43 C 0.9764(3) 0.4269(3) 0.82469(12) 0.0277(10) Uani 1 1 d .
H43A H 0.9668 0.3478 0.8198 0.042 Uiso 1 1 calc R
H43B H 1.0480 0.4409 0.8447 0.042 Uiso 1 1 calc R
H43C H 0.9791 0.4634 0.7951 0.042 Uiso 1 1 calc R
C44 C 0.8345(4) 0.6588(3) 0.94671(12) 0.0351(11) Uani 1 1 d .
H44A H 0.8456 0.7327 0.9349 0.053 Uiso 1 1 calc R
H44B H 0.9041 0.6356 0.9662 0.053 Uiso 1 1 calc R
H44C H 0.7697 0.6590 0.9648 0.053 Uiso 1 1 calc R
C45 C 0.5521(3) 0.4420(3) 0.84036(12) 0.0280(10) Uani 1 1 d .
H45A H 0.5419 0.3659 0.8499 0.042 Uiso 1 1 calc R
H45B H 0.5346 0.4476 0.8069 0.042 Uiso 1 1 calc R
H45C H 0.5003 0.4898 0.8551 0.042 Uiso 1 1 calc R
O1S O 1.1973(3) 0.4735(3) 0.92545(11) 0.0578(10) Uani 1 1 d .
C1S C 1.2884(4) 0.3978(4) 0.91849(17) 0.0634(16) Uani 1 1 d .
H1SA H 1.3127 0.4078 0.8876 0.076 Uiso 1 1 calc R
H1SB H 1.2625 0.3211 0.9214 0.076 Uiso 1 1 calc R
C2S C 1.3829(4) 0.4231(4) 0.95424(14) 0.0464(13) Uani 1 1 d .
H2SA H 1.4581 0.4076 0.9436 0.056 Uiso 1 1 calc R
H2SB H 1.3763 0.3807 0.9826 0.056 Uiso 1 1 calc R
C3S C 1.3677(5) 0.5412(4) 0.9617(2) 0.087(2) Uani 1 1 d .
H3SA H 1.4054 0.5852 0.9395 0.105 Uiso 1 1 calc R
H3SB H 1.3993 0.5627 0.9933 0.105 Uiso 1 1 calc R
C4S C 1.2410(5) 0.5554(4) 0.9543(2) 0.090(2) Uani 1 1 d .
H4SA H 1.2089 0.5506 0.9840 0.108 Uiso 1 1 calc R
H4SB H 1.2211 0.6280 0.9405 0.108 Uiso 1 1 calc R

loop_
_atom_site_aniso_label
_atom_site_aniso_U_11
_atom_site_aniso_U_22
_atom_site_aniso_U_33
_atom_site_aniso_U_23
_atom_site_aniso_U_13
_atom_site_aniso_U_12
V1 0.0150(3) 0.0196(3) 0.0156(3) 0.0001(3) 0.0030(2) 0.0002(3)
O1 0.0138(15) 0.0204(15) 0.0266(14) 0.0019(12) 0.0037(11) 0.0002(13)
O2 0.0293(19) 0.0177(15) 0.0327(16) -0.0004(13) 0.0117(13) -0.0050(13)
O3 0.0123(15) 0.0211(14) 0.0185(13) -0.0027(11) 0.0023(11) 0.0037(12)
O4 0.0209(17) 0.0409(18) 0.0198(14) -0.0111(13) 0.0007(12) 0.0021(14)
O5 0.0208(16) 0.0189(14) 0.0157(13) -0.0012(12) 0.0028(11) -0.0006(12)
O6 0.0203(15) 0.0164(14) 0.0200(12) 0.0014(13) 0.0020(10) -0.0011(14)
N1 0.016(2) 0.0153(17) 0.0145(15) 0.0013(14) 0.0013(13) 0.0005(15)
N2 0.0151(19) 0.0165(17) 0.0168(15) 0.0006(14) 0.0041(13) 0.0008(15)
N3 0.018(2) 0.0199(18) 0.0175(16) 0.0000(15) 0.0042(14) 0.0031(15)
C1 0.026(3) 0.021(2) 0.0145(19) -0.0056(18) 0.0089(17) -0.001(2)
C2 0.017(2) 0.018(2) 0.0132(19) -0.0030(17) 0.0015(16) -0.0007(19)
C3 0.028(3) 0.014(2) 0.021(2) -0.0011(17) 0.0036(17) -0.001(2)
C4 0.027(3) 0.021(2) 0.025(2) 0.0009(19) -0.0006(18) 0.005(2)
C5 0.014(2) 0.028(2) 0.023(2) -0.0007(19) -0.0031(17) 0.005(2)
C6 0.014(2) 0.019(2) 0.0135(18) -0.0014(17) 0.0016(16) -0.0022(19)
C7 0.0091(19) 0.017(2) 0.0228(18) 0.0034(19) 0.0034(15) 0.0034(19)
C8 0.013(2) 0.025(2) 0.0229(18) 0.000(2) 0.0059(15) -0.001(2)
C9 0.020(2) 0.022(2) 0.024(2) 0.0037(19) 0.0052(17) -0.001(2)
C10 0.011(2) 0.021(2) 0.040(2) 0.007(2) 0.0100(18) 0.0044(19)
C11 0.013(2) 0.020(2) 0.033(2) 0.0033(19) -0.0020(18) 0.0002(19)
C12 0.009(2) 0.019(2) 0.022(2) 0.0030(18) 0.0011(16) 0.0022(18)
C13 0.033(3) 0.031(3) 0.028(2) 0.000(2) 0.0069(19) 0.000(2)
C14 0.039(3) 0.028(2) 0.041(3) 0.008(2) 0.018(2) 0.003(2)
C15 0.017(2) 0.022(2) 0.031(2) -0.0019(19) 0.0020(18) -0.0008(19)
C16 0.023(2) 0.015(2) 0.019(2) 0.0053(18) 0.0022(18) -0.0006(19)
C17 0.020(2) 0.011(2) 0.019(2) 0.0006(17) 0.0021(17) -0.0008(18)
C18 0.021(2) 0.019(2) 0.020(2) -0.0016(17) 0.0039(18) 0.002(2)
C19 0.026(3) 0.028(2) 0.022(2) -0.0088(19) 0.0090(18) 0.006(2)
C20 0.018(2) 0.029(2) 0.029(2) 0.0001(19) 0.0014(18) 0.003(2)
C21 0.018(2) 0.018(2) 0.020(2) 0.0014(18) 0.0038(17) 0.0010(19)
C22 0.014(2) 0.029(2) 0.022(2) -0.0027(19) 0.0014(17) 0.0030(19)
C23 0.013(2) 0.034(3) 0.025(2) -0.0041(19) 0.0073(16) 0.0044(19)
C24 0.016(2) 0.050(3) 0.025(2) -0.016(2) 0.0026(18) 0.000(2)
C25 0.016(2) 0.055(3) 0.025(2) -0.009(2) 0.0028(18) 0.011(2)
C26 0.023(3) 0.046(3) 0.023(2) 0.007(2) 0.0087(18) 0.019(2)
C27 0.018(2) 0.028(2) 0.023(2) -0.0017(19) 0.0037(17) 0.010(2)
C28 0.031(3) 0.040(3) 0.034(2) -0.004(2) 0.004(2) -0.013(2)
C29 0.029(3) 0.091(4) 0.025(2) -0.001(2) -0.004(2) 0.019(3)
C30 0.029(3) 0.031(3) 0.038(3) 0.011(2) 0.003(2) 0.004(2)
C31 0.011(2) 0.015(2) 0.024(2) -0.0024(19) 0.0019(16) 0.0086(18)
C32 0.016(2) 0.017(2) 0.0160(19) -0.0005(17) -0.0015(16) 0.0032(18)
C33 0.022(2) 0.022(2) 0.017(2) -0.0021(18) 0.0024(17) 0.0013(19)
C34 0.024(3) 0.017(2) 0.027(2) 0.0043(19) -0.0009(18) 0.0009(19)
C35 0.017(2) 0.024(2) 0.021(2) 0.0029(18) -0.0009(17) 0.0015(19)
C36 0.016(2) 0.016(2) 0.022(2) -0.0010(18) 0.0030(17) -0.0010(18)
C37 0.023(2) 0.014(2) 0.0126(18) 0.0031(16) 0.0004(16) -0.0017(18)
C38 0.026(2) 0.017(2) 0.0180(19) 0.0041(17) 0.0056(17) -0.0041(19)
C39 0.027(3) 0.015(2) 0.020(2) 0.0036(17) 0.0007(17) -0.0045(19)
C40 0.041(3) 0.016(2) 0.0144(19) 0.0015(17) 0.0021(19) 0.000(2)
C41 0.027(3) 0.026(2) 0.021(2) 0.0046(18) 0.0074(18) 0.006(2)
C42 0.022(2) 0.022(2) 0.0178(19) 0.0044(17) 0.0012(16) 0.0021(19)
C43 0.021(3) 0.030(2) 0.032(2) -0.009(2) 0.0039(18) -0.007(2)
C44 0.045(3) 0.035(3) 0.026(2) -0.005(2) 0.007(2) -0.005(2)
C45 0.022(3) 0.038(3) 0.025(2) -0.0041(19) 0.0047(18) 0.003(2)
O1S 0.033(2) 0.062(2) 0.074(2) -0.0131(19) -0.0136(17) -0.0102(19)
C1S 0.044(4) 0.080(4) 0.070(4) -0.037(3) 0.024(3) -0.010(3)
C2S 0.051(4) 0.057(3) 0.033(2) 0.000(2) 0.015(2) 0.014(3)
C3S 0.049(4) 0.070(4) 0.131(5) -0.052(4) -0.041(4) 0.020(3)
C4S 0.057(4) 0.031(3) 0.167(6) -0.038(4) -0.046(4) 0.016(3)

loop_
_atom_type_symbol
_atom_type_description
_atom_type_scat_dispersion_real
_atom_type_scat_dispersion_imag
_atom_type_scat_source
C C 0.0033 0.0016 'International Tables Vol C Tables 4.2.6.8 and 6.1.1.4'
H H 0.0000 0.0000 'International Tables Vol C Tables 4.2.6.8 and 6.1.1.4'
N N 0.0061 0.0033 'International Tables Vol C Tables 4.2.6.8 and 6.1.1.4'
O O 0.0106 0.0060 'International Tables Vol C Tables 4.2.6.8 and 6.1.1.4'
V V 0.3005 0.5294 'International Tables Vol C Tables 4.2.6.8 and 6.1.1.4'

loop_
_geom_angle_atom_site_label_1
_geom_angle_atom_site_label_2
_geom_angle_atom_site_label_3
_geom_angle
O3 V1 O1 103.60(10)
O3 V1 O6 158.09(10)
O1 V1 O6 97.83(10)
O3 V1 O5 95.44(9)
O1 V1 O5 160.66(9)
O6 V1 O5 63.55(9)
O3 V1 N2 80.25(10)
O1 V1 N2 87.46(11)
O6 V1 N2 105.47(10)
O5 V1 N2 92.50(10)
O3 V1 N1 86.84(10)
O1 V1 N1 80.61(11)
O6 V1 N1 92.25(10)
O5 V1 N1 104.12(11)
N2 V1 N1 159.87(10)
O3 V1 C31 126.89(12)
O1 V1 C31 129.47(11)
O6 V1 C31 31.73(10)
O5 V1 C31 31.84(9)
N2 V1 C31 101.43(11)
N1 V1 C31 98.67(11)
C1 O1 V1 118.6(2)
C16 O3 V1 120.3(2)
C31 O5 V1 89.5(2)
C31 O6 V1 90.05(19)
C6 N1 C2 118.3(3)
C6 N1 V1 132.8(2)
C2 N1 V1 108.1(2)
C21 N2 C17 117.4(3)
C21 N2 V1 131.9(2)
C17 N2 V1 109.9(2)
C32 N3 C36 116.5(3)
O2 C1 O1 124.5(4)
O2 C1 C2 121.1(3)
O1 C1 C2 114.4(3)
N1 C2 C3 123.2(4)
N1 C2 C1 115.8(3)
C3 C2 C1 121.0(3)
C2 C3 C4 118.8(4)
C2 C3 H3 120.6
C4 C3 H3 120.6
C5 C4 C3 118.4(4)
C5 C4 H4 120.8
C3 C4 H4 120.8
C4 C5 C6 121.3(4)
C4 C5 H5 119.4
C6 C5 H5 119.4
N1 C6 C5 119.9(3)
N1 C6 C7 120.1(3)
C5 C6 C7 120.0(3)
C12 C7 C8 120.9(3)
C12 C7 C6 121.2(3)
C8 C7 C6 117.8(3)
C9 C8 C7 118.2(3)
C9 C8 C13 119.6(3)
C7 C8 C13 122.2(3)
C10 C9 C8 122.1(3)
C10 C9 H9 119.0
C8 C9 H9 119.0
C9 C10 C11 118.4(3)
C9 C10 C14 121.3(4)
C11 C10 C14 120.3(3)
C10 C11 C12 122.1(3)
C10 C11 H11 118.9
C12 C11 H11 118.9
C11 C12 C7 118.2(3)
C11 C12 C15 120.3(3)
C7 C12 C15 121.4(3)
C8 C13 H13A 109.5
C8 C13 H13B 109.5
H13A C13 H13B 109.5
C8 C13 H13C 109.5
H13A C13 H13C 109.5
H13B C13 H13C 109.5
C10 C14 H14A 109.5
C10 C14 H14B 109.5
H14A C14 H14B 109.5
C10 C14 H14C 109.5
H14A C14 H14C 109.5
H14B C14 H14C 109.5
C12 C15 H15A 109.5
C12 C15 H15B 109.5
H15A C15 H15B 109.5
C12 C15 H15C 109.5
H15A C15 H15C 109.5
H15B C15 H15C 109.5
O4 C16 O3 124.6(3)
O4 C16 C17 121.1(4)
O3 C16 C17 114.3(3)
C18 C17 N2 124.1(3)
C18 C17 C16 121.2(3)
N2 C17 C16 114.7(3)
C17 C18 C19 118.4(3)
C17 C18 H18 120.8
C19 C18 H18 120.8
C20 C19 C18 118.8(4)
C20 C19 H19 120.6
C18 C19 H19 120.6
C19 C20 C21 120.6(4)
C19 C20 H20 119.7
C21 C20 H20 119.7
N2 C21 C20 120.7(3)
N2 C21 C22 122.7(3)
C20 C21 C22 116.6(3)
C27 C22 C23 121.3(3)
C27 C22 C21 117.7(3)
C23 C22 C21 120.0(3)
C24 C23 C22 118.1(4)
C24 C23 C28 119.7(4)
C22 C23 C28 122.1(3)
C25 C24 C23 122.1(4)
C25 C24 H24 119.0
C23 C24 H24 119.0
C24 C25 C26 118.2(3)
C24 C25 C29 121.3(4)
C26 C25 C29 120.4(4)
C25 C26 C27 122.1(4)
C25 C26 H26 118.9
C27 C26 H26 118.9
C22 C27 C26 118.0(4)
C22 C27 C30 122.0(3)
C26 C27 C30 119.8(4)
C23 C28 H28A 109.5
C23 C28 H28B 109.5
H28A C28 H28B 109.5
C23 C28 H28C 109.5
H28A C28 H28C 109.5
H28B C28 H28C 109.5
C25 C29 H29A 109.5
C25 C29 H29B 109.5
H29A C29 H29B 109.5
C25 C29 H29C 109.5
H29A C29 H29C 109.5
H29B C29 H29C 109.5
C27 C30 H30A 109.5
C27 C30 H30B 109.5
H30A C30 H30B 109.5
C27 C30 H30C 109.5
H30A C30 H30C 109.5
H30B C30 H30C 109.5
O6 C31 O5 116.8(3)
O6 C31 C32 122.9(3)
O5 C31 C32 120.3(3)
O6 C31 V1 58.22(17)
O5 C31 V1 58.67(18)
C32 C31 V1 176.1(3)
N3 C32 C33 125.1(3)
N3 C32 C31 114.6(3)
C33 C32 C31 120.3(3)
C34 C33 C32 118.0(3)
C34 C33 H33 121.0
C32 C33 H33 121.0
C33 C34 C35 118.3(4)
C33 C34 H34 120.8
C35 C34 H34 120.8
C34 C35 C36 120.3(4)
C34 C35 H35 119.8
C36 C35 H35 119.8
N3 C36 C35 121.8(3)
N3 C36 C37 115.0(3)
C35 C36 C37 123.2(3)
C42 C37 C38 120.1(3)
C42 C37 C36 121.4(3)
C38 C37 C36 118.5(3)
C39 C38 C37 119.0(4)
C39 C38 C43 119.5(3)
C37 C38 C43 121.5(3)
C38 C39 C40 122.1(4)
C38 C39 H39 119.0
C40 C39 H39 119.0
C41 C40 C39 117.6(3)
C41 C40 C44 121.4(4)
C39 C40 C44 121.0(4)
C40 C41 C42 122.5(4)
C40 C41 H41 118.7
C42 C41 H41 118.7
C37 C42 C41 118.7(4)
C37 C42 C45 121.7(3)
C41 C42 C45 119.6(4)
C38 C43 H43A 109.5
C38 C43 H43B 109.5
H43A C43 H43B 109.5
C38 C43 H43C 109.5
H43A C43 H43C 109.5
H43B C43 H43C 109.5
C40 C44 H44A 109.5
C40 C44 H44B 109.5
H44A C44 H44B 109.5
C40 C44 H44C 109.5
H44A C44 H44C 109.5
H44B C44 H44C 109.5
C42 C45 H45A 109.5
C42 C45 H45B 109.5
H45A C45 H45B 109.5
C42 C45 H45C 109.5
H45A C45 H45C 109.5
H45B C45 H45C 109.5
C4S O1S C1S 109.0(4)
O1S C1S C2S 105.9(4)
O1S C1S H1SA 110.6
C2S C1S H1SA 110.6
O1S C1S H1SB 110.6
C2S C1S H1SB 110.6
H1SA C1S H1SB 108.7
C1S C2S C3S 102.6(4)
C1S C2S H2SA 111.2
C3S C2S H2SA 111.2
C1S C2S H2SB 111.2
C3S C2S H2SB 111.2
H2SA C2S H2SB 109.2
C2S C3S C4S 103.3(4)
C2S C3S H3SA 111.1
C4S C3S H3SA 111.1
C2S C3S H3SB 111.1
C4S C3S H3SB 111.1
H3SA C3S H3SB 109.1
O1S C4S C3S 107.4(4)
O1S C4S H4SA 110.2
C3S C4S H4SA 110.2
O1S C4S H4SB 110.2
C3S C4S H4SB 110.2
H4SA C4S H4SB 108.5

loop_
_geom_bond_atom_site_label_1
_geom_bond_atom_site_label_2
_geom_bond_distance
V1 O3 1.908(2)
V1 O1 1.909(2)
V1 O6 2.052(2)
V1 O5 2.062(2)
V1 N2 2.151(3)
V1 N1 2.158(3)
V1 C31 2.414(4)
O1 C1 1.316(4)
O2 C1 1.217(4)
O3 C16 1.314(4)
O4 C16 1.209(4)
O5 C31 1.274(4)
O6 C31 1.270(4)
N1 C6 1.347(4)
N1 C2 1.358(4)
N2 C21 1.343(4)
N2 C17 1.363(4)
N3 C32 1.342(4)
N3 C36 1.345(4)
C1 C2 1.503(5)
C2 C3 1.373(5)
C3 C4 1.373(5)
C3 H3 0.9500
C4 C5 1.370(5)
C4 H4 0.9500
C5 C6 1.396(4)
C5 H5 0.9500
C6 C7 1.482(5)
C7 C12 1.392(5)
C7 C8 1.397(4)
C8 C9 1.393(5)
C8 C13 1.501(5)
C9 C10 1.372(5)
C9 H9 0.9500
C10 C11 1.378(5)
C10 C14 1.507(5)
C11 C12 1.392(5)
C11 H11 0.9500
C12 C15 1.501(4)
C13 H13A 0.9800
C13 H13B 0.9800
C13 H13C 0.9800
C14 H14A 0.9800
C14 H14B 0.9800
C14 H14C 0.9800
C15 H15A 0.9800
C15 H15B 0.9800
C15 H15C 0.9800
C16 C17 1.506(5)
C17 C18 1.358(5)
C18 C19 1.380(5)
C18 H18 0.9500
C19 C20 1.364(4)
C19 H19 0.9500
C20 C21 1.399(5)
C20 H20 0.9500
C21 C22 1.496(4)
C22 C27 1.392(5)
C22 C23 1.393(5)
C23 C24 1.391(4)
C23 C28 1.505(5)
C24 C25 1.377(5)
C24 H24 0.9500
C25 C26 1.378(5)
C25 C29 1.516(4)
C26 C27 1.392(4)
C26 H26 0.9500
C27 C30 1.510(5)
C28 H28A 0.9800
C28 H28B 0.9800
C28 H28C 0.9800
C29 H29A 0.9800
C29 H29B 0.9800
C29 H29C 0.9800
C30 H30A 0.9800
C30 H30B 0.9800
C30 H30C 0.9800
C31 C32 1.484(5)
C32 C33 1.382(5)
C33 C34 1.372(5)
C33 H33 0.9500
C34 C35 1.384(5)
C34 H34 0.9500
C35 C36 1.392(5)
C35 H35 0.9500
C36 C37 1.494(5)
C37 C42 1.386(5)
C37 C38 1.406(5)
C38 C39 1.384(4)
C38 C43 1.499(5)
C39 C40 1.384(5)
C39 H39 0.9500
C40 C41 1.384(5)
C40 C44 1.505(5)
C41 C42 1.390(5)
C41 H41 0.9500
C42 C45 1.509(5)
C43 H43A 0.9800
C43 H43B 0.9800
C43 H43C 0.9800
C44 H44A 0.9800
C44 H44B 0.9800
C44 H44C 0.9800
C45 H45A 0.9800
C45 H45B 0.9800
C45 H45C 0.9800
O1S C4S 1.369(5)
O1S C1S 1.446(5)
C1S C2S 1.464(5)
C1S H1SA 0.9900
C1S H1SB 0.9900
C2S C3S 1.471(6)
C2S H2SA 0.9900
C2S H2SB 0.9900
C3S C4S 1.488(7)
C3S H3SA 0.9900
C3S H3SB 0.9900
C4S H4SA 0.9900
C4S H4SB 0.9900
